data_1556025
loop_
_publ_author_name
'Feng, Yadong'
'Tian, Nian'
'Li, Yudong'
'Jia, Chunqi'
'Li, Xuening'
'Wang, Lianhui'
'Cui, Xiuling'

_publ_section_title
;
 Construction of Fused Polyheterocycles through Sequential [4 + 2] and [3
 + 2] Cycloadditions.
;
_journal_issue 7
_journal_name_full 'Organic letters'
_journal_page_first 1658
_journal_page_last 1661
_journal_paper_doi 10.1021/acs.orglett.7b00452
_journal_volume 19
_journal_year 2017
_chemical_formula_moiety 'C42 H28 N2 O2'
_chemical_formula_sum 'C42 H28 N2 O2'
_chemical_formula_weight 592.66
_space_group_crystal_system orthorhombic
_space_group_IT_number 61
_space_group_name_Hall '-P 2ac 2ab'
_space_group_name_H-M_alt 'P b c a'
_atom_sites_solution_hydrogens geom
_audit_creation_date 2015-12-28
_audit_creation_method
;
Olex2 1.2
(compiled 2015.09.30 svn.r3233 for OlexSys, GUI svn.r5103)
;
_cell_angle_alpha 90
_cell_angle_beta 90
_cell_angle_gamma 90
_cell_formula_units_Z 8
_cell_length_a 18.5446(10)
_cell_length_b 17.7946(9)
_cell_length_c 18.9442(10)
_cell_measurement_reflns_used 3439
_cell_measurement_temperature 293(2)
_cell_measurement_theta_max 26.5810
_cell_measurement_theta_min 3.8410
_cell_volume 6251.5(6)
_computing_cell_refinement 'CrysAlisPro 1.171.38.41k (Rigaku OD, 2015)'
_computing_data_collection 'CrysAlisPro 1.171.38.41k (Rigaku OD, 2015)'
_computing_data_reduction 'CrysAlisPro 1.171.38.41k (Rigaku OD, 2015)'
_computing_molecular_graphics 'Olex2 (Dolomanov et al., 2009)'
_computing_publication_material 'Olex2 (Dolomanov et al., 2009)'
_computing_structure_refinement 'ShelXL (Sheldrick, 2015)'
_computing_structure_solution 'ShelXS (Sheldrick, 2008)'
_diffrn_ambient_temperature 293(2)
_diffrn_detector 'CCD plate'
_diffrn_detector_area_resol_mean 16.2312
_diffrn_detector_type Eos
_diffrn_measured_fraction_theta_full 0.999
_diffrn_measured_fraction_theta_max 0.999
_diffrn_measurement_details
;
List of Runs (angles in degrees, time in seconds):

  # Type    Start    End  Width  t~exp~   \w     \q     \k     \f   Frames
--------------------------------------------------------------------------
  1  \w    -13.00  16.00   0.50    8.50    --  -14.74 -99.00  90.00   58
  2  \w     -8.00  24.00   0.50    8.50    --  -14.74 -99.00 -30.00   64
  3  \w    -31.00   8.00   0.50    8.50    --  -14.74  57.00-180.00   78
  4  \w    -82.00 -14.00   0.50    8.50    --  -14.74 -77.00-150.00  136
;
_diffrn_measurement_device 'four-circle diffractometer'
_diffrn_measurement_device_type 'Xcalibur, Eos'
_diffrn_measurement_method '\w scans'
_diffrn_orient_matrix_type 'CrysAlisPro convention (1999,Acta A55,543-557)'
_diffrn_orient_matrix_UB_11 -0.0277680000
_diffrn_orient_matrix_UB_12 0.0140638000
_diffrn_orient_matrix_UB_13 -0.0221792000
_diffrn_orient_matrix_UB_21 -0.0254433000
_diffrn_orient_matrix_UB_22 -0.0053140000
_diffrn_orient_matrix_UB_23 0.0276099000
_diffrn_orient_matrix_UB_31 0.0070085000
_diffrn_orient_matrix_UB_32 0.0369495000
_diffrn_orient_matrix_UB_33 0.0123420000
_diffrn_radiation_monochromator graphite
_diffrn_radiation_probe x-ray
_diffrn_radiation_type MoK\a
_diffrn_radiation_wavelength 0.71073
_diffrn_reflns_av_R_equivalents 0.0555
_diffrn_reflns_av_unetI/netI 0.0523
_diffrn_reflns_Laue_measured_fraction_full 0.999
_diffrn_reflns_Laue_measured_fraction_max 0.999
_diffrn_reflns_limit_h_max 18
_diffrn_reflns_limit_h_min -23
_diffrn_reflns_limit_k_max 16
_diffrn_reflns_limit_k_min -22
_diffrn_reflns_limit_l_max 23
_diffrn_reflns_limit_l_min -23
_diffrn_reflns_number 20378
_diffrn_reflns_point_group_measured_fraction_full 0.999
_diffrn_reflns_point_group_measured_fraction_max 0.999
_diffrn_reflns_theta_full 26.000
_diffrn_reflns_theta_max 26.371
_diffrn_reflns_theta_min 2.150
_diffrn_source 'fine-focus sealed X-ray tube'
_diffrn_source_type 'Enhance (Mo) X-ray Source'
_exptl_absorpt_coefficient_mu 0.077
_exptl_absorpt_correction_T_max 1.00000
_exptl_absorpt_correction_T_min 0.82555
_exptl_absorpt_correction_type multi-scan
_exptl_absorpt_process_details
;
CrysAlisPro 1.171.38.41k (Rigaku Oxford Diffraction, 2015)
Empirical absorption correction using spherical harmonics,
 implemented in SCALE3 ABSPACK scaling algorithm.
;
_exptl_crystal_colour colourless
_exptl_crystal_colour_primary colourless
_exptl_crystal_density_diffrn 1.259
_exptl_crystal_description block
_exptl_crystal_F_000 2480
_exptl_crystal_size_max 0.3
_exptl_crystal_size_mid 0.22
_exptl_crystal_size_min 0.2
_refine_diff_density_max 0.208
_refine_diff_density_min -0.212
_refine_diff_density_rms 0.050
_refine_ls_extinction_coef 0.0026(2)
_refine_ls_extinction_expression Fc^*^=kFc[1+0.001xFc^2^\l^3^/sin(2\q)]^-1/4^
_refine_ls_extinction_method 'SHELXL-2014/7 (Sheldrick 2014'
_refine_ls_goodness_of_fit_ref 1.046
_refine_ls_hydrogen_treatment constr
_refine_ls_matrix_type full
_refine_ls_number_parameters 416
_refine_ls_number_reflns 6381
_refine_ls_number_restraints 0
_refine_ls_restrained_S_all 1.046
_refine_ls_R_factor_all 0.0851
_refine_ls_R_factor_gt 0.0537
_refine_ls_shift/su_max 0.001
_refine_ls_shift/su_mean 0.000
_refine_ls_structure_factor_coef Fsqd
_refine_ls_weighting_details 'w=1/[\s^2^(Fo^2^)+(0.0485P)^2^+1.0924P] where P=(Fo^2^+2Fc^2^)/3'
_refine_ls_weighting_scheme calc
_refine_ls_wR_factor_gt 0.1133
_refine_ls_wR_factor_ref 0.1301
_reflns_Friedel_coverage 0.000
_reflns_number_gt 4435
_reflns_number_total 6381
_reflns_threshold_expression 'I > 2\s(I)'
_cod_data_source_file ol7b00452_si_002.cif
_cod_data_source_block 201512174
_cod_database_code 1556025
_chemical_oxdiff_formula C20H20N4o2
_shelx_space_group_comment
;
The symmetry employed for this shelxl refinement is uniquely defined
by the following loop, which should always be used as a source of
symmetry information in preference to the above space-group names.
They are only intended as comments.
;
_reflns_odcompleteness_completeness 99.53
_reflns_odcompleteness_iscentric 1
_reflns_odcompleteness_theta 26.32
_olex2_refinement_description
;
1. Fixed Uiso
 At 1.2 times of:
  All C(H) groups
2.a Aromatic/amide H refined with riding coordinates:
 C1(H1), C2(H2), C3(H3), C4(H4), C10(H10), C11(H11), C12(H12), C13(H13),
 C20(H20), C21(H21), C22(H22), C23(H23), C24(H24), C26(H26), C27(H27), C28(H28),
  C29(H29), C30(H30), C32(H32), C33(H33), C34(H34), C35(H35), C36(H36),
 C38(H38), C39(H39), C40(H40), C41(H41), C42(H42)
;
_shelx_shelxl_version_number 2014/7
_olex2_submission_special_instructions 'No special instructions were received'
_oxdiff_exptl_absorpt_empirical_details
;
Empirical correction (ABSPACK) includes:
- Absorption correction using spherical harmonics
- Frame scaling
;
_oxdiff_exptl_absorpt_empirical_full_max 1.122
_oxdiff_exptl_absorpt_empirical_full_min 0.838

loop_
_space_group_symop_operation_xyz
'x, y, z'
'-x+1/2, -y, z+1/2'
'x+1/2, -y+1/2, -z'
'-x, y+1/2, -z+1/2'
'-x, -y, -z'
'x-1/2, y, -z-1/2'
'-x-1/2, y-1/2, z'
'x, -y-1/2, z-1/2'

loop_
_atom_site_label
_atom_site_type_symbol
_atom_site_fract_x
_atom_site_fract_y
_atom_site_fract_z
_atom_site_U_iso_or_equiv
_atom_site_adp_type
_atom_site_occupancy
_atom_site_site_symmetry_order
_atom_site_calc_flag
_atom_site_refinement_flags_posn
C1 C 0.34699(12) 0.59289(12) 0.16222(10) 0.0502(5) Uani 1 1 d .
H1 H 0.3307 0.6265 0.1282 0.060 Uiso 1 1 calc R
C2 C 0.38246(13) 0.52874(12) 0.14237(11) 0.0585(6) Uani 1 1 d .
H2 H 0.3904 0.5190 0.0948 0.070 Uiso 1 1 calc R
C3 C 0.40642(13) 0.47850(12) 0.19278(11) 0.0582(6) Uani 1 1 d .
H3 H 0.4306 0.4352 0.1787 0.070 Uiso 1 1 calc R
C4 C 0.39506(11) 0.49146(11) 0.26328(11) 0.0479(5) Uani 1 1 d .
H4 H 0.4112 0.4571 0.2967 0.057 Uiso 1 1 calc R
C5 C 0.35898(10) 0.55685(10) 0.28454(9) 0.0365(4) Uani 1 1 d .
C6 C 0.33541(10) 0.60764(10) 0.23371(9) 0.0361(4) Uani 1 1 d .
C7 C 0.29954(9) 0.67690(10) 0.25591(9) 0.0344(4) Uani 1 1 d .
C8 C 0.31772(9) 0.63153(10) 0.37529(9) 0.0337(4) Uani 1 1 d .
C9 C 0.29992(10) 0.64107(10) 0.45065(9) 0.0355(4) Uani 1 1 d .
C10 C 0.29239(11) 0.57684(11) 0.49284(10) 0.0480(5) Uani 1 1 d .
H10 H 0.2982 0.5293 0.4732 0.058 Uiso 1 1 calc R
C11 C 0.27641(13) 0.58428(13) 0.56327(10) 0.0571(6) Uani 1 1 d .
H11 H 0.2715 0.5417 0.5913 0.069 Uiso 1 1 calc R
C12 C 0.26759(14) 0.65476(12) 0.59267(10) 0.0588(6) Uani 1 1 d .
H12 H 0.2567 0.6595 0.6404 0.071 Uiso 1 1 calc R
C13 C 0.27496(12) 0.71822(12) 0.55126(9) 0.0491(5) Uani 1 1 d .
H13 H 0.2693 0.7655 0.5714 0.059 Uiso 1 1 calc R
C14 C 0.29068(9) 0.71207(10) 0.47979(9) 0.0361(4) Uani 1 1 d .
C15 C 0.30142(9) 0.78158(10) 0.43472(9) 0.0341(4) Uani 1 1 d .
C16 C 0.27857(9) 0.76667(9) 0.35470(8) 0.0318(4) Uani 1 1 d .
C17 C 0.19634(9) 0.77422(9) 0.36374(9) 0.0338(4) Uani 1 1 d .
C18 C 0.18422(9) 0.81701(10) 0.42071(9) 0.0355(4) Uani 1 1 d .
C19 C 0.37519(10) 0.81727(10) 0.44588(9) 0.0358(4) Uani 1 1 d .
C20 C 0.43510(11) 0.77256(11) 0.45530(11) 0.0489(5) Uani 1 1 d .
H20 H 0.4298 0.7206 0.4562 0.059 Uiso 1 1 calc R
C21 C 0.50319(11) 0.80378(13) 0.46341(12) 0.0587(6) Uani 1 1 d .
H21 H 0.5430 0.7728 0.4701 0.070 Uiso 1 1 calc R
C22 C 0.51192(12) 0.88038(13) 0.46157(11) 0.0565(6) Uani 1 1 d .
H22 H 0.5574 0.9016 0.4669 0.068 Uiso 1 1 calc R
C23 C 0.45233(12) 0.92541(12) 0.45173(11) 0.0534(6) Uani 1 1 d .
H23 H 0.4580 0.9773 0.4498 0.064 Uiso 1 1 calc R
C24 C 0.38462(11) 0.89476(11) 0.44481(10) 0.0451(5) Uani 1 1 d .
H24 H 0.3449 0.9261 0.4394 0.054 Uiso 1 1 calc R
C25 C 0.31322(9) 0.82751(10) 0.30839(9) 0.0334(4) Uani 1 1 d .
C26 C 0.38314(10) 0.81902(11) 0.28286(9) 0.0412(5) Uani 1 1 d .
H26 H 0.4070 0.7737 0.2900 0.049 Uiso 1 1 calc R
C27 C 0.41772(11) 0.87580(12) 0.24747(11) 0.0525(5) Uani 1 1 d .
H27 H 0.4642 0.8685 0.2305 0.063 Uiso 1 1 calc R
C28 C 0.38343(13) 0.94376(13) 0.23711(12) 0.0604(6) Uani 1 1 d .
H28 H 0.4069 0.9826 0.2136 0.072 Uiso 1 1 calc R
C29 C 0.31436(13) 0.95361(11) 0.26185(11) 0.0559(6) Uani 1 1 d .
H29 H 0.2911 0.9993 0.2548 0.067 Uiso 1 1 calc R
C30 C 0.27901(11) 0.89595(10) 0.29730(9) 0.0424(5) Uani 1 1 d .
H30 H 0.2322 0.9032 0.3137 0.051 Uiso 1 1 calc R
C31 C 0.14164(9) 0.73630(10) 0.31930(10) 0.0389(4) Uani 1 1 d .
C32 C 0.10809(13) 0.67255(13) 0.34491(14) 0.0679(7) Uani 1 1 d .
H32 H 0.1210 0.6536 0.3889 0.082 Uiso 1 1 calc R
C33 C 0.05527(17) 0.63654(18) 0.3056(2) 0.0994(10) Uani 1 1 d .
H33 H 0.0328 0.5939 0.3235 0.119 Uiso 1 1 calc R
C34 C 0.03609(15) 0.6634(2) 0.2410(2) 0.0992(11) Uani 1 1 d .
H34 H 0.0005 0.6393 0.2149 0.119 Uiso 1 1 calc R
C35 C 0.06919(14) 0.72582(19) 0.21460(14) 0.0837(9) Uani 1 1 d .
H35 H 0.0564 0.7439 0.1703 0.100 Uiso 1 1 calc R
C36 C 0.12176(12) 0.76237(14) 0.25365(12) 0.0591(6) Uani 1 1 d .
H36 H 0.1439 0.8050 0.2353 0.071 Uiso 1 1 calc R
C37 C 0.11925(10) 0.84965(10) 0.45284(10) 0.0394(5) Uani 1 1 d .
C38 C 0.05346(11) 0.85211(11) 0.41775(11) 0.0486(5) Uani 1 1 d .
H38 H 0.0498 0.8324 0.3724 0.058 Uiso 1 1 calc R
C39 C -0.00683(12) 0.88352(12) 0.44941(12) 0.0576(6) Uani 1 1 d .
H39 H -0.0504 0.8851 0.4251 0.069 Uiso 1 1 calc R
C40 C -0.00251(13) 0.91235(12) 0.51671(13) 0.0622(6) Uani 1 1 d .
H40 H -0.0430 0.9331 0.5380 0.075 Uiso 1 1 calc R
C41 C 0.06200(13) 0.91022(13) 0.55214(13) 0.0628(6) Uani 1 1 d .
H41 H 0.0650 0.9299 0.5975 0.075 Uiso 1 1 calc R
C42 C 0.12292(12) 0.87912(12) 0.52108(11) 0.0537(6) Uani 1 1 d .
H42 H 0.1662 0.8779 0.5458 0.064 Uiso 1 1 calc R
N1 N 0.34585(8) 0.56815(8) 0.35571(7) 0.0390(4) Uani 1 1 d .
N2 N 0.30137(7) 0.69048(8) 0.32942(7) 0.0328(3) Uani 1 1 d .
O1 O 0.27140(7) 0.72105(7) 0.21529(6) 0.0459(3) Uani 1 1 d .
O2 O 0.24763(7) 0.83647(7) 0.45576(6) 0.0395(3) Uani 1 1 d .

loop_
_atom_site_aniso_label
_atom_site_aniso_U_11
_atom_site_aniso_U_22
_atom_site_aniso_U_33
_atom_site_aniso_U_23
_atom_site_aniso_U_13
_atom_site_aniso_U_12
C1 0.0662(14) 0.0474(12) 0.0370(11) -0.0006(9) 0.0028(10) 0.0085(11)
C2 0.0782(16) 0.0537(13) 0.0436(12) -0.0092(11) 0.0129(12) 0.0106(12)
C3 0.0686(15) 0.0456(12) 0.0605(14) -0.0050(11) 0.0145(12) 0.0131(11)
C4 0.0559(12) 0.0379(10) 0.0499(12) 0.0018(9) 0.0070(10) 0.0075(10)
C5 0.0362(10) 0.0345(10) 0.0388(10) -0.0010(8) 0.0011(8) -0.0028(8)
C6 0.0379(10) 0.0352(10) 0.0353(9) -0.0034(8) 0.0025(8) 0.0001(8)
C7 0.0366(10) 0.0365(10) 0.0301(9) 0.0024(8) -0.0019(8) 0.0000(8)
C8 0.0330(9) 0.0344(10) 0.0337(9) 0.0020(8) -0.0023(8) -0.0030(8)
C9 0.0382(10) 0.0374(10) 0.0308(9) 0.0035(8) -0.0020(8) -0.0036(8)
C10 0.0641(14) 0.0384(11) 0.0414(11) 0.0069(9) 0.0008(10) -0.0055(10)
C11 0.0827(16) 0.0517(13) 0.0370(11) 0.0104(10) 0.0062(11) -0.0121(12)
C12 0.0865(17) 0.0603(14) 0.0296(10) 0.0040(10) 0.0095(11) -0.0109(13)
C13 0.0686(14) 0.0447(12) 0.0341(10) -0.0034(9) 0.0009(10) -0.0065(10)
C14 0.0377(10) 0.0399(10) 0.0307(9) 0.0003(8) -0.0023(8) -0.0050(8)
C15 0.0385(10) 0.0320(9) 0.0318(9) -0.0029(8) 0.0012(8) 0.0029(8)
C16 0.0336(9) 0.0309(9) 0.0309(9) -0.0010(7) -0.0005(8) 0.0015(8)
C17 0.0337(9) 0.0334(9) 0.0342(9) 0.0025(8) 0.0024(8) -0.0012(8)
C18 0.0356(10) 0.0344(10) 0.0366(10) 0.0018(8) 0.0014(8) -0.0035(8)
C19 0.0399(10) 0.0372(10) 0.0302(9) -0.0016(8) -0.0023(8) -0.0031(8)
C20 0.0450(12) 0.0411(11) 0.0606(13) 0.0086(10) -0.0097(10) -0.0016(9)
C21 0.0422(12) 0.0624(15) 0.0715(15) 0.0142(12) -0.0111(11) 0.0017(11)
C22 0.0483(13) 0.0670(15) 0.0543(13) 0.0078(12) -0.0087(11) -0.0172(12)
C23 0.0606(14) 0.0445(12) 0.0552(13) -0.0011(10) -0.0070(11) -0.0147(11)
C24 0.0501(12) 0.0384(11) 0.0468(11) -0.0041(9) -0.0033(10) -0.0015(9)
C25 0.0363(10) 0.0353(10) 0.0285(9) 0.0008(7) -0.0021(8) -0.0007(8)
C26 0.0416(11) 0.0423(11) 0.0397(10) 0.0022(9) 0.0034(9) 0.0009(9)
C27 0.0451(12) 0.0627(14) 0.0499(12) 0.0028(11) 0.0104(10) -0.0072(11)
C28 0.0708(16) 0.0529(14) 0.0574(13) 0.0164(11) 0.0121(12) -0.0145(12)
C29 0.0705(15) 0.0366(11) 0.0607(13) 0.0136(10) 0.0034(12) 0.0038(11)
C30 0.0455(11) 0.0388(11) 0.0429(10) 0.0029(9) 0.0024(9) 0.0028(9)
C31 0.0317(9) 0.0429(11) 0.0422(10) -0.0063(9) 0.0016(9) 0.0013(8)
C32 0.0663(15) 0.0580(15) 0.0796(16) 0.0029(13) 0.0004(13) -0.0222(13)
C33 0.078(2) 0.086(2) 0.135(3) -0.021(2) 0.001(2) -0.0441(17)
C34 0.0519(16) 0.124(3) 0.122(3) -0.060(2) -0.0140(18) -0.0185(18)
C35 0.0547(15) 0.128(3) 0.0681(17) -0.0322(18) -0.0200(14) 0.0123(17)
C36 0.0485(13) 0.0754(16) 0.0533(13) -0.0027(12) -0.0093(11) -0.0007(11)
C37 0.0421(11) 0.0333(10) 0.0428(11) 0.0040(8) 0.0108(9) -0.0009(8)
C38 0.0453(12) 0.0510(12) 0.0495(12) 0.0074(10) 0.0104(10) 0.0051(10)
C39 0.0471(13) 0.0548(13) 0.0710(15) 0.0112(12) 0.0143(12) 0.0092(10)
C40 0.0586(15) 0.0456(13) 0.0823(17) 0.0029(12) 0.0340(13) 0.0047(11)
C41 0.0693(16) 0.0563(14) 0.0629(14) -0.0159(12) 0.0246(13) -0.0024(12)
C42 0.0549(13) 0.0522(13) 0.0540(13) -0.0107(11) 0.0110(11) -0.0008(11)
N1 0.0465(9) 0.0327(8) 0.0377(8) 0.0028(7) -0.0004(7) 0.0038(7)
N2 0.0372(8) 0.0316(8) 0.0297(7) 0.0008(6) -0.0004(7) 0.0027(7)
O1 0.0572(8) 0.0470(8) 0.0336(7) 0.0018(6) -0.0051(6) 0.0127(7)
O2 0.0403(7) 0.0409(7) 0.0374(7) -0.0077(6) 0.0022(6) 0.0008(6)

loop_
_atom_type_symbol
_atom_type_description
_atom_type_scat_dispersion_real
_atom_type_scat_dispersion_imag
_atom_type_scat_source
C C 0.0033 0.0016 'International Tables Vol C Tables 4.2.6.8 and 6.1.1.4'
H H 0.0000 0.0000 'International Tables Vol C Tables 4.2.6.8 and 6.1.1.4'
N N 0.0061 0.0033 'International Tables Vol C Tables 4.2.6.8 and 6.1.1.4'
O O 0.0106 0.0060 'International Tables Vol C Tables 4.2.6.8 and 6.1.1.4'

loop_
_geom_angle_atom_site_label_1
_geom_angle_atom_site_label_2
_geom_angle_atom_site_label_3
_geom_angle
C2 C1 H1 120.1
C2 C1 C6 119.79(19)
C6 C1 H1 120.1
C1 C2 H2 119.9
C1 C2 C3 120.25(19)
C3 C2 H2 119.9
C2 C3 H3 119.5
C4 C3 C2 121.0(2)
C4 C3 H3 119.5
C3 C4 H4 120.2
C3 C4 C5 119.53(19)
C5 C4 H4 120.2
C6 C5 C4 119.37(17)
N1 C5 C4 118.97(17)
N1 C5 C6 121.63(16)
C1 C6 C7 120.49(16)
C5 C6 C1 120.07(17)
C5 C6 C7 119.43(15)
N2 C7 C6 114.61(15)
O1 C7 C6 123.86(16)
O1 C7 N2 121.51(16)
N1 C8 C9 117.84(16)
N1 C8 N2 124.26(15)
N2 C8 C9 117.87(15)
C10 C9 C8 118.70(16)
C14 C9 C8 121.11(15)
C14 C9 C10 120.18(16)
C9 C10 H10 120.1
C11 C10 C9 119.80(19)
C11 C10 H10 120.1
C10 C11 H11 119.8
C10 C11 C12 120.30(19)
C12 C11 H11 119.8
C11 C12 H12 120.0
C13 C12 C11 120.07(18)
C13 C12 H12 120.0
C12 C13 H13 119.7
C12 C13 C14 120.64(19)
C14 C13 H13 119.7
C9 C14 C15 120.13(15)
C13 C14 C9 118.99(17)
C13 C14 C15 120.81(17)
C14 C15 C16 111.37(14)
C14 C15 C19 112.33(14)
C19 C15 C16 116.07(14)
O2 C15 C14 107.70(14)
O2 C15 C16 100.97(13)
O2 C15 C19 107.37(13)
C17 C16 C15 98.20(13)
C25 C16 C15 108.33(13)
C25 C16 C17 114.62(14)
N2 C16 C15 112.26(13)
N2 C16 C17 113.19(14)
N2 C16 C25 109.72(13)
C18 C17 C16 107.77(15)
C18 C17 C31 127.01(16)
C31 C17 C16 125.11(15)
C17 C18 C37 134.09(17)
C17 C18 O2 112.54(15)
O2 C18 C37 113.34(15)
C20 C19 C15 120.10(16)
C20 C19 C24 118.24(17)
C24 C19 C15 121.63(16)
C19 C20 H20 119.4
C19 C20 C21 121.11(19)
C21 C20 H20 119.4
C20 C21 H21 119.9
C22 C21 C20 120.1(2)
C22 C21 H21 119.9
C21 C22 H22 120.5
C21 C22 C23 119.1(2)
C23 C22 H22 120.5
C22 C23 H23 119.5
C24 C23 C22 121.0(2)
C24 C23 H23 119.5
C19 C24 H24 119.8
C23 C24 C19 120.45(19)
C23 C24 H24 119.8
C26 C25 C16 120.81(16)
C30 C25 C16 120.91(16)
C30 C25 C26 117.90(17)
C25 C26 H26 119.2
C27 C26 C25 121.70(19)
C27 C26 H26 119.2
C26 C27 H27 120.0
C26 C27 C28 120.0(2)
C28 C27 H27 120.0
C27 C28 H28 120.3
C29 C28 C27 119.50(19)
C29 C28 H28 120.3
C28 C29 H29 119.7
C28 C29 C30 120.6(2)
C30 C29 H29 119.7
C25 C30 C29 120.31(19)
C25 C30 H30 119.8
C29 C30 H30 119.8
C32 C31 C17 118.87(18)
C36 C31 C17 122.90(18)
C36 C31 C32 118.2(2)
C31 C32 H32 119.7
C31 C32 C33 120.6(3)
C33 C32 H32 119.7
C32 C33 H33 119.9
C34 C33 C32 120.3(3)
C34 C33 H33 119.9
C33 C34 H34 120.1
C33 C34 C35 119.9(3)
C35 C34 H34 120.1
C34 C35 H35 119.9
C34 C35 C36 120.2(3)
C36 C35 H35 119.9
C31 C36 C35 120.8(2)
C31 C36 H36 119.6
C35 C36 H36 119.6
C38 C37 C18 122.28(17)
C38 C37 C42 118.26(18)
C42 C37 C18 119.46(18)
C37 C38 H38 119.5
C39 C38 C37 120.9(2)
C39 C38 H38 119.5
C38 C39 H39 119.9
C40 C39 C38 120.3(2)
C40 C39 H39 119.9
C39 C40 H40 120.2
C41 C40 C39 119.6(2)
C41 C40 H40 120.2
C40 C41 H41 119.6
C40 C41 C42 120.9(2)
C42 C41 H41 119.6
C37 C42 H42 119.9
C41 C42 C37 120.1(2)
C41 C42 H42 119.9
C8 N1 C5 118.39(15)
C7 N2 C16 117.55(13)
C8 N2 C7 119.35(14)
C8 N2 C16 122.85(13)
C18 O2 C15 106.35(13)

loop_
_geom_bond_atom_site_label_1
_geom_bond_atom_site_label_2
_geom_bond_distance
C1 H1 0.9300
C1 C2 1.370(3)
C1 C6 1.396(2)
C2 H2 0.9300
C2 C3 1.382(3)
C3 H3 0.9300
C3 C4 1.372(3)
C4 H4 0.9300
C4 C5 1.401(3)
C5 C6 1.391(2)
C5 N1 1.385(2)
C6 C7 1.462(2)
C7 N2 1.414(2)
C7 O1 1.217(2)
C8 C9 1.475(2)
C8 N1 1.297(2)
C8 N2 1.395(2)
C9 C10 1.402(2)
C9 C14 1.389(2)
C10 H10 0.9300
C10 C11 1.373(3)
C11 H11 0.9300
C11 C12 1.382(3)
C12 H12 0.9300
C12 C13 1.382(3)
C13 H13 0.9300
C13 C14 1.389(2)
C14 C15 1.516(2)
C15 C16 1.596(2)
C15 C19 1.523(2)
C15 O2 1.452(2)
C16 C17 1.540(2)
C16 C25 1.534(2)
C16 N2 1.499(2)
C17 C18 1.340(2)
C17 C31 1.481(2)
C18 C37 1.469(2)
C18 O2 1.394(2)
C19 C20 1.378(3)
C19 C24 1.390(3)
C20 H20 0.9300
C20 C21 1.388(3)
C21 H21 0.9300
C21 C22 1.373(3)
C22 H22 0.9300
C22 C23 1.378(3)
C23 H23 0.9300
C23 C24 1.375(3)
C24 H24 0.9300
C25 C26 1.392(2)
C25 C30 1.389(2)
C26 H26 0.9300
C26 C27 1.372(3)
C27 H27 0.9300
C27 C28 1.380(3)
C28 H28 0.9300
C28 C29 1.375(3)
C29 H29 0.9300
C29 C30 1.391(3)
C30 H30 0.9300
C31 C32 1.382(3)
C31 C36 1.378(3)
C32 H32 0.9300
C32 C33 1.387(4)
C33 H33 0.9300
C33 C34 1.362(4)
C34 H34 0.9300
C34 C35 1.364(4)
C35 H35 0.9300
C35 C36 1.386(3)
C36 H36 0.9300
C37 C38 1.390(3)
C37 C42 1.397(3)
C38 H38 0.9300
C38 C39 1.386(3)
C39 H39 0.9300
C39 C40 1.377(3)
C40 H40 0.9300
C40 C41 1.372(3)
C41 H41 0.9300
C41 C42 1.389(3)
C42 H42 0.9300

loop_
_geom_torsion_atom_site_label_1
_geom_torsion_atom_site_label_2
_geom_torsion_atom_site_label_3
_geom_torsion_atom_site_label_4
_geom_torsion
C1 C2 C3 C4 0.3(4)
C1 C6 C7 N2 -170.47(17)
C1 C6 C7 O1 7.9(3)
C2 C1 C6 C5 -0.8(3)
C2 C1 C6 C7 178.2(2)
C2 C3 C4 C5 -0.4(3)
C3 C4 C5 C6 -0.1(3)
C3 C4 C5 N1 178.00(19)
C4 C5 C6 C1 0.7(3)
C4 C5 C6 C7 -178.31(17)
C4 C5 N1 C8 174.49(17)
C5 C6 C7 N2 8.6(2)
C5 C6 C7 O1 -173.01(18)
C6 C1 C2 C3 0.3(4)
C6 C5 N1 C8 -7.4(3)
C6 C7 N2 C8 -17.1(2)
C6 C7 N2 C16 168.56(14)
C8 C9 C10 C11 179.47(19)
C8 C9 C14 C13 -179.09(17)
C8 C9 C14 C15 -2.2(3)
C9 C8 N1 C5 176.36(15)
C9 C8 N2 C7 -163.40(15)
C9 C8 N2 C16 10.6(2)
C9 C10 C11 C12 0.1(3)
C9 C14 C15 C16 32.6(2)
C9 C14 C15 C19 -99.55(19)
C9 C14 C15 O2 142.42(16)
C10 C9 C14 C13 0.9(3)
C10 C9 C14 C15 177.85(16)
C10 C11 C12 C13 -0.1(4)
C11 C12 C13 C14 0.5(3)
C12 C13 C14 C9 -0.9(3)
C12 C13 C14 C15 -177.83(19)
C13 C14 C15 C16 -150.52(17)
C13 C14 C15 C19 77.3(2)
C13 C14 C15 O2 -40.7(2)
C14 C9 C10 C11 -0.5(3)
C14 C15 C16 C17 79.15(16)
C14 C15 C16 C25 -161.43(14)
C14 C15 C16 N2 -40.12(19)
C14 C15 C19 C20 38.2(2)
C14 C15 C19 C24 -143.70(16)
C14 C15 O2 C18 -81.78(15)
C15 C16 C17 C18 24.39(17)
C15 C16 C17 C31 -152.08(16)
C15 C16 C25 C26 85.75(19)
C15 C16 C25 C30 -87.01(19)
C15 C16 N2 C7 -165.67(14)
C15 C16 N2 C8 20.2(2)
C15 C19 C20 C21 178.02(18)
C15 C19 C24 C23 -176.95(17)
C16 C15 C19 C20 -91.5(2)
C16 C15 C19 C24 86.5(2)
C16 C15 O2 C18 35.06(16)
C16 C17 C18 C37 173.71(18)
C16 C17 C18 O2 -4.02(19)
C16 C17 C31 C32 100.9(2)
C16 C17 C31 C36 -80.1(2)
C16 C25 C26 C27 -173.29(17)
C16 C25 C30 C29 172.82(17)
C17 C16 C25 C26 -165.75(16)
C17 C16 C25 C30 21.5(2)
C17 C16 N2 C7 84.26(18)
C17 C16 N2 C8 -89.84(18)
C17 C18 C37 C38 -13.0(3)
C17 C18 C37 C42 166.7(2)
C17 C18 O2 C15 -21.11(19)
C17 C31 C32 C33 178.4(2)
C17 C31 C36 C35 -178.6(2)
C18 C17 C31 C32 -74.9(3)
C18 C17 C31 C36 104.2(2)
C18 C37 C38 C39 -179.77(17)
C18 C37 C42 C41 179.94(18)
C19 C15 C16 C17 -150.64(14)
C19 C15 C16 C25 -31.21(19)
C19 C15 C16 N2 90.10(17)
C19 C15 O2 C18 157.04(13)
C19 C20 C21 C22 -0.5(3)
C20 C19 C24 C23 1.2(3)
C20 C21 C22 C23 0.1(3)
C21 C22 C23 C24 0.9(3)
C22 C23 C24 C19 -1.6(3)
C24 C19 C20 C21 -0.1(3)
C25 C16 C17 C18 -90.18(17)
C25 C16 C17 C31 93.4(2)
C25 C16 N2 C7 -45.16(19)
C25 C16 N2 C8 140.74(15)
C25 C26 C27 C28 0.7(3)
C26 C25 C30 C29 -0.1(3)
C26 C27 C28 C29 -0.7(3)
C27 C28 C29 C30 0.2(3)
C28 C29 C30 C25 0.2(3)
C30 C25 C26 C27 -0.3(3)
C31 C17 C18 C37 -9.9(3)
C31 C17 C18 O2 172.36(16)
C31 C32 C33 C34 0.4(5)
C32 C31 C36 C35 0.4(3)
C32 C33 C34 C35 0.3(5)
C33 C34 C35 C36 -0.6(4)
C34 C35 C36 C31 0.3(4)
C36 C31 C32 C33 -0.7(4)
C37 C18 O2 C15 160.66(14)
C37 C38 C39 C40 -0.5(3)
C38 C37 C42 C41 -0.3(3)
C38 C39 C40 C41 0.4(3)
C39 C40 C41 C42 -0.2(3)
C40 C41 C42 C37 0.2(3)
C42 C37 C38 C39 0.5(3)
N1 C5 C6 C1 -177.34(18)
N1 C5 C6 C7 3.6(3)
N1 C8 C9 C10 -19.7(2)
N1 C8 C9 C14 160.32(17)
N1 C8 N2 C7 14.7(3)
N1 C8 N2 C16 -171.26(16)
N2 C8 C9 C10 158.59(16)
N2 C8 C9 C14 -21.4(2)
N2 C8 N1 C5 -1.8(3)
N2 C16 C17 C18 142.95(14)
N2 C16 C17 C31 -33.5(2)
N2 C16 C25 C26 -37.1(2)
N2 C16 C25 C30 150.12(16)
O1 C7 N2 C8 164.41(17)
O1 C7 N2 C16 -9.9(2)
O2 C15 C16 C17 -34.95(15)
O2 C15 C16 C25 84.47(15)
O2 C15 C16 N2 -154.22(13)
O2 C15 C19 C20 156.46(16)
O2 C15 C19 C24 -25.5(2)
O2 C18 C37 C38 164.67(16)
O2 C18 C37 C42 -15.6(2)
